data_4128688
loop_
_publ_author_name
'Tian, Zhi-Xiong'
'Qiao, Jin-Bao'
'Xu, Guang-Li'
'Pang, Xiaobo'
'Qi, Liangliang'
'Ma, Wei-Yuan'
'Zhao, Zhen-Zhen'
'Duan, Jicheng'
'Du, Yun-Fei'
'Su, Peifeng'
'Liu, Xue-Yuan'
'Shu, Xing-Zhong'

_publ_section_title
;
 Highly Enantioselective Cross-Electrophile Aryl-Alkenylation of
 Unactivated Alkenes.
;
_journal_issue 18
_journal_name_full 'Journal of the American Chemical Society'
_journal_page_first 7637
_journal_page_last 7643
_journal_paper_doi 10.1021/jacs.9b03863
_journal_volume 141
_journal_year 2019
_chemical_absolute_configuration ad
_chemical_formula_moiety 'C28 H29 N O3 S'
_chemical_formula_sum 'C28 H30 N O3 S'
_chemical_formula_weight 460.59
_space_group_crystal_system orthorhombic
_space_group_IT_number 19
_space_group_name_Hall 'P 2ac 2ab'
_space_group_name_H-M_alt 'P 21 21 21'
_atom_sites_solution_hydrogens geom
_atom_sites_solution_primary direct
_atom_sites_solution_secondary difmap
_audit_creation_date 2018-10-19
_audit_creation_method
;
Olex2 1.2
(compiled 2018.05.29 svn.r3508 for OlexSys, GUI svn.r5506)
;
_cell_angle_alpha 90.00
_cell_angle_beta 90.00
_cell_angle_gamma 90.00
_cell_formula_units_Z 4
_cell_length_a 8.5255(6)
_cell_length_b 10.9187(9)
_cell_length_c 26.122(3)
_cell_measurement_reflns_used 1888
_cell_measurement_temperature 295.6(2)
_cell_measurement_theta_max 68.7870
_cell_measurement_theta_min 6.5930
_cell_volume 2431.6(4)
_computing_cell_refinement
;
CrysAlisPro, Agilent Technologies,
Version 1.171.36.28 (release 01-02-2013 CrysAlis171 .NET)
(compiled Feb  1 2013,16:14:44)
;
_computing_data_collection
;
CrysAlisPro, Agilent Technologies,
Version 1.171.36.28 (release 01-02-2013 CrysAlis171 .NET)
(compiled Feb  1 2013,16:14:44)
;
_computing_data_reduction
;
CrysAlisPro, Agilent Technologies,
Version 1.171.36.28 (release 01-02-2013 CrysAlis171 .NET)
(compiled Feb  1 2013,16:14:44)
;
_computing_molecular_graphics 'Olex2 (Dolomanov et al., 2009)'
_computing_publication_material 'Olex2 (Dolomanov et al., 2009)'
_computing_structure_refinement 'ShelXL (Sheldrick, 2015)'
_computing_structure_solution 'ShelXS (Sheldrick, 2008)'
_diffrn_ambient_temperature 295.6(2)
_diffrn_detector_area_resol_mean 16.0733
_diffrn_measured_fraction_theta_full 0.969
_diffrn_measured_fraction_theta_max 0.969
_diffrn_measurement_details
;
#__ type_ start__ end____ width___ exp.time_
  1 omega  -46.00  -14.00   1.0000    1.5000
omega____ theta____ kappa____ phi______ frames
    -        0.0000  -57.0000 -180.0000 32

#__ type_ start__ end____ width___ exp.time_
  2 omega  -30.00   57.00   1.0000    3.0000
omega____ theta____ kappa____ phi______ frames
    -       -8.5000   57.0000   30.0000 87

#__ type_ start__ end____ width___ exp.time_
  3 omega  -15.00   61.00   1.0000    3.0000
omega____ theta____ kappa____ phi______ frames
    -       54.0000  -57.0000 -120.0000 76

#__ type_ start__ end____ width___ exp.time_
  4 omega  -15.00   62.00   1.0000    3.0000
omega____ theta____ kappa____ phi______ frames
    -       54.0000  -57.0000  -30.0000 77

#__ type_ start__ end____ width___ exp.time_
  5 omega   75.00  114.00   1.0000    5.0000
omega____ theta____ kappa____ phi______ frames
    -      108.0000 -111.0000 -120.0000 39

#__ type_ start__ end____ width___ exp.time_
  6 omega  129.00  165.00   1.0000    5.0000
omega____ theta____ kappa____ phi______ frames
    -      108.0000  111.0000  120.0000 36

#__ type_ start__ end____ width___ exp.time_
  7 omega  102.00  131.00   1.0000    5.0000
omega____ theta____ kappa____ phi______ frames
    -      108.0000  178.0000 -150.0000 29

#__ type_ start__ end____ width___ exp.time_
  8 omega   47.00   90.00   1.0000    5.0000
omega____ theta____ kappa____ phi______ frames
    -      108.0000  -38.0000 -150.0000 43

#__ type_ start__ end____ width___ exp.time_
  9 omega   36.00   94.00   1.0000    5.0000
omega____ theta____ kappa____ phi______ frames
    -      108.0000  -25.0000  -60.0000 58

#__ type_ start__ end____ width___ exp.time_
 10 omega   58.00  126.00   1.0000    5.0000
omega____ theta____ kappa____ phi______ frames
    -      108.0000  -63.0000  120.0000 68

#__ type_ start__ end____ width___ exp.time_
 11 omega   34.00   83.00   1.0000    5.0000
omega____ theta____ kappa____ phi______ frames
    -      108.0000  -25.0000    0.0000 49

#__ type_ start__ end____ width___ exp.time_
 12 omega   85.00  137.00   1.0000    5.0000
omega____ theta____ kappa____ phi______ frames
    -      108.0000   50.0000  -30.0000 52

#__ type_ start__ end____ width___ exp.time_
 13 omega   63.00  117.00   1.0000    5.0000
omega____ theta____ kappa____ phi______ frames
    -      108.0000  178.0000 -120.0000 54

#__ type_ start__ end____ width___ exp.time_
 14 omega   65.00   90.00   1.0000    5.0000
omega____ theta____ kappa____ phi______ frames
    -      108.0000  178.0000 -150.0000 25

#__ type_ start__ end____ width___ exp.time_
 15 omega   34.00   92.00   1.0000    5.0000
omega____ theta____ kappa____ phi______ frames
    -      108.0000  -25.0000  150.0000 58
;
_diffrn_measurement_device_type 'SuperNova, Dual, Cu at zero, Eos'
_diffrn_measurement_method '\w scans'
_diffrn_orient_matrix_UB_11 -0.0293214000
_diffrn_orient_matrix_UB_12 -0.0947926000
_diffrn_orient_matrix_UB_13 0.0425897000
_diffrn_orient_matrix_UB_21 0.0018177000
_diffrn_orient_matrix_UB_22 -0.1035973000
_diffrn_orient_matrix_UB_23 -0.0400549000
_diffrn_orient_matrix_UB_31 0.1783130000
_diffrn_orient_matrix_UB_32 -0.0145392000
_diffrn_orient_matrix_UB_33 0.0074046000
_diffrn_radiation_monochromator mirror
_diffrn_radiation_type CuK\a
_diffrn_radiation_wavelength 1.54184
_diffrn_reflns_av_R_equivalents 0.0426
_diffrn_reflns_av_unetI/netI 0.0706
_diffrn_reflns_limit_h_max 10
_diffrn_reflns_limit_h_min -6
_diffrn_reflns_limit_k_max 12
_diffrn_reflns_limit_k_min -12
_diffrn_reflns_limit_l_max 29
_diffrn_reflns_limit_l_min -31
_diffrn_reflns_number 7508
_diffrn_reflns_theta_full 66.59
_diffrn_reflns_theta_max 66.59
_diffrn_reflns_theta_min 4.39
_diffrn_source 'SuperNova (Cu) X-ray Source'
_exptl_absorpt_coefficient_mu 1.413
_exptl_absorpt_correction_T_max 1.00000
_exptl_absorpt_correction_T_min 0.72024
_exptl_absorpt_correction_type multi-scan
_exptl_absorpt_process_details
;
CrysAlisPro, Agilent Technologies,
Version 1.171.36.28 (release 01-02-2013 CrysAlis171 .NET)
(compiled Feb  1 2013,16:14:44)
Empirical absorption correction using spherical harmonics,
 implemented in SCALE3 ABSPACK scaling algorithm.
;
_exptl_crystal_colour 'clear light colourless'
_exptl_crystal_colour_lustre clear
_exptl_crystal_colour_modifier light
_exptl_crystal_colour_primary colourless
_exptl_crystal_density_diffrn 1.258
_exptl_crystal_density_method 'not measured'
_exptl_crystal_description block
_exptl_crystal_F_000 980
_exptl_crystal_size_max 0.21
_exptl_crystal_size_mid 0.15
_exptl_crystal_size_min 0.14
_refine_diff_density_max 0.219
_refine_diff_density_min -0.575
_refine_diff_density_rms 0.060
_refine_ls_abs_structure_details 'Flack H D (1983), Acta Cryst. A39, 876-881'
_refine_ls_abs_structure_Flack -0.07(5)
_refine_ls_extinction_method none
_refine_ls_goodness_of_fit_ref 1.121
_refine_ls_hydrogen_treatment constr
_refine_ls_matrix_type full
_refine_ls_number_parameters 300
_refine_ls_number_reflns 4101
_refine_ls_number_restraints 0
_refine_ls_restrained_S_all 1.121
_refine_ls_R_factor_all 0.1101
_refine_ls_R_factor_gt 0.0730
_refine_ls_shift/su_max 0.000
_refine_ls_shift/su_mean 0.000
_refine_ls_structure_factor_coef Fsqd
_refine_ls_weighting_details 'calc w=1/[\s^2^(Fo^2^)+(0.1131P)^2^+0.0000P] where P=(Fo^2^+2Fc^2^)/3'
_refine_ls_weighting_scheme calc
_refine_ls_wR_factor_gt 0.1894
_refine_ls_wR_factor_ref 0.2606
_reflns_number_gt 2546
_reflns_number_total 4101
_reflns_threshold_expression >2sigma(I)
_cod_data_source_file ja9b03863_si_002.cif
_cod_data_source_block tianzhx_1015
_cod_original_cell_volume 2431.7(4)
_cod_database_code 4128688
_reflns_odcompleteness_completeness 96.67
_reflns_odcompleteness_iscentric 1
_reflns_odcompleteness_theta 66.97
_olex2_refinement_description
;
1. Fixed Uiso
 At 1.2 times of:
  All C(H) groups, All C(H,H) groups
 At 1.5 times of:
  All C(H,H,H) groups
2.a Secondary CH2 refined with riding coordinates:
 C14(H14a,H14b), C16(H16a,H16b), C19(H19a,H19b), C20(H20a,H20b), C21(H21a,H21b)
2.b Aromatic/amide H refined with riding coordinates:
 C1(H1), C2(H2), C3(H3), C4(H4), C5(H5), C8(H8), C9(H9), C12(H12), C18(H18),
 C23(H23), C24(H24), C26(H26), C27(H27)
2.c Idealised Me refined as rotating group:
 C15(H15a,H15b,H15c), C28(H28a,H28b,H28c)
;
_olex2_date_sample_data_collection 2018-10-15
_olex2_submission_special_instructions 'No special instructions were received'

loop_
_space_group_symop_id
_space_group_symop_operation_xyz
1 'x, y, z'
2 '-x+1/2, -y, z+1/2'
3 'x+1/2, -y+1/2, -z'
4 '-x, y+1/2, -z+1/2'

loop_
_atom_site_label
_atom_site_type_symbol
_atom_site_fract_x
_atom_site_fract_y
_atom_site_fract_z
_atom_site_U_iso_or_equiv
_atom_site_adp_type
_atom_site_occupancy
_atom_site_calc_flag
_atom_site_refinement_flags_posn
S1 S -0.79531(18) -0.52335(19) -0.14317(7) 0.0833(5) Uani 1 d .
O1 O -1.6535(6) -0.5867(5) -0.2890(2) 0.0938(16) Uani 1 d .
O2 O -0.6624(5) -0.4766(8) -0.1707(2) 0.124(2) Uani 1 d .
O3 O -0.8104(7) -0.6521(5) -0.1341(2) 0.1048(18) Uani 1 d .
N1 N -0.9511(5) -0.4815(5) -0.1751(2) 0.0740(14) Uani 1 d .
C1 C -1.5865(6) -0.1118(5) -0.4366(2) 0.0641(14) Uani 1 d .
H1 H -1.5214 -0.0985 -0.4086 0.077 Uiso 1 calc R
C2 C -1.5793(7) -0.0320(6) -0.4773(3) 0.0769(17) Uani 1 d .
H2 H -1.5113 0.0346 -0.4763 0.092 Uiso 1 calc R
C3 C -1.6732(9) -0.0510(7) -0.5196(3) 0.092(2) Uani 1 d .
H3 H -1.6676 0.0011 -0.5477 0.111 Uiso 1 calc R
C4 C -1.7749(10) -0.1480(7) -0.5193(3) 0.100(3) Uani 1 d .
H4 H -1.8411 -0.1603 -0.5471 0.121 Uiso 1 calc R
C5 C -1.7808(8) -0.2271(6) -0.4788(3) 0.090(2) Uani 1 d .
H5 H -1.8493 -0.2934 -0.4800 0.108 Uiso 1 calc R
C6 C -1.6866(6) -0.2107(5) -0.4358(2) 0.0575(12) Uani 1 d .
C7 C -1.6885(6) -0.3006(5) -0.3934(2) 0.0617(13) Uani 1 d .
C8 C -1.8210(6) -0.3694(6) -0.3825(3) 0.083(2) Uani 1 d .
H8 H -1.9136 -0.3530 -0.4000 0.099 Uiso 1 calc R
C9 C -1.8188(7) -0.4643(7) -0.3454(3) 0.096(2) Uani 1 d .
H9 H -1.9098 -0.5061 -0.3364 0.115 Uiso 1 calc R
C10 C -1.6782(7) -0.4917(6) -0.3234(3) 0.0780(18) Uani 1 d .
C11 C -1.5439(6) -0.4256(5) -0.3319(2) 0.0605(14) Uani 1 d .
C12 C -1.5497(5) -0.3300(5) -0.3677(2) 0.0621(14) Uani 1 d .
H12 H -1.4593 -0.2852 -0.3744 0.074 Uiso 1 calc R
C13 C -1.4100(6) -0.4756(5) -0.3016(2) 0.0602(13) Uani 1 d .
C14 C -1.4910(8) -0.5917(6) -0.2782(3) 0.090(2) Uani 1 d .
H14A H -1.4459 -0.6652 -0.2930 0.107 Uiso 1 calc R
H14B H -1.4743 -0.5939 -0.2415 0.107 Uiso 1 calc R
C15 C -1.2688(7) -0.5088(6) -0.3341(3) 0.0805(18) Uani 1 d .
H15A H -1.3018 -0.5592 -0.3622 0.121 Uiso 1 calc GR
H15B H -1.1943 -0.5529 -0.3136 0.121 Uiso 1 calc GR
H15C H -1.2211 -0.4354 -0.3469 0.121 Uiso 1 calc GR
C16 C -1.3666(7) -0.3817(5) -0.2590(2) 0.0674(15) Uani 1 d .
H16A H -1.3519 -0.3023 -0.2748 0.081 Uiso 1 calc R
H16B H -1.4549 -0.3749 -0.2357 0.081 Uiso 1 calc R
C17 C -1.2237(7) -0.4108(5) -0.2283(2) 0.0604(13) Uani 1 d .
C18 C -1.0875(8) -0.3444(6) -0.2329(3) 0.085(2) Uani 1 d .
H18 H -1.0797 -0.2887 -0.2597 0.102 Uiso 1 calc R
C19 C -0.9535(8) -0.3563(7) -0.1979(3) 0.097(3) Uani 1 d .
H19A H -0.9615 -0.2956 -0.1709 0.117 Uiso 1 calc R
H19B H -0.8567 -0.3418 -0.2165 0.117 Uiso 1 calc R
C20 C -1.1012(7) -0.5163(6) -0.1526(3) 0.0789(18) Uani 1 d .
H20A H -1.1245 -0.4627 -0.1240 0.095 Uiso 1 calc R
H20B H -1.0945 -0.5994 -0.1397 0.095 Uiso 1 calc R
C21 C -1.2284(8) -0.5084(9) -0.1905(3) 0.100(3) Uani 1 d .
H21A H -1.2318 -0.5856 -0.2089 0.120 Uiso 1 calc R
H21B H -1.3265 -0.5010 -0.1719 0.120 Uiso 1 calc R
C22 C -0.7990(7) -0.4483(5) -0.0846(2) 0.0672(15) Uani 1 d .
C23 C -0.7293(8) -0.3357(6) -0.0784(3) 0.0832(19) Uani 1 d .
H23 H -0.6836 -0.2979 -0.1067 0.100 Uiso 1 calc R
C24 C -0.7248(10) -0.2772(6) -0.0318(4) 0.099(3) Uani 1 d .
H24 H -0.6808 -0.1996 -0.0289 0.119 Uiso 1 calc R
C25 C -0.7870(10) -0.3356(7) 0.0108(3) 0.093(2) Uani 1 d .
C26 C -0.8583(9) -0.4458(7) 0.0065(3) 0.090(2) Uani 1 d .
H26 H -0.9035 -0.4825 0.0351 0.108 Uiso 1 calc R
C27 C -0.8636(7) -0.5048(6) -0.0417(3) 0.0799(18) Uani 1 d .
H27 H -0.9104 -0.5815 -0.0447 0.096 Uiso 1 calc R
C28 C -0.7765(14) -0.2741(8) 0.0635(4) 0.131(4) Uani 1 d .
H28A H -0.8182 -0.3282 0.0891 0.197 Uiso 1 calc GR
H28B H -0.8359 -0.1994 0.0632 0.197 Uiso 1 calc GR
H28C H -0.6689 -0.2562 0.0712 0.197 Uiso 1 calc GR

loop_
_atom_site_aniso_label
_atom_site_aniso_U_11
_atom_site_aniso_U_22
_atom_site_aniso_U_33
_atom_site_aniso_U_23
_atom_site_aniso_U_13
_atom_site_aniso_U_12
S1 0.0512(7) 0.1111(13) 0.0877(11) -0.0059(10) -0.0075(7) 0.0156(8)
O1 0.068(3) 0.088(3) 0.125(4) 0.018(3) 0.005(3) -0.025(2)
O2 0.047(2) 0.229(7) 0.097(4) -0.007(5) 0.006(2) 0.012(4)
O3 0.101(4) 0.091(3) 0.122(4) -0.017(3) -0.026(3) 0.040(3)
N1 0.045(2) 0.082(3) 0.095(4) 0.000(3) 0.002(2) 0.000(2)
C1 0.050(3) 0.074(3) 0.068(3) -0.012(3) -0.013(2) 0.004(2)
C2 0.063(3) 0.072(4) 0.096(5) 0.001(4) -0.006(3) 0.006(3)
C3 0.089(5) 0.085(4) 0.103(5) -0.002(4) -0.023(4) 0.027(4)
C4 0.106(6) 0.095(5) 0.101(6) -0.012(4) -0.055(5) 0.019(4)
C5 0.078(4) 0.074(4) 0.118(6) -0.016(4) -0.045(4) 0.006(3)
C6 0.041(2) 0.071(3) 0.061(3) -0.008(3) -0.010(2) 0.013(2)
C7 0.041(2) 0.066(3) 0.079(4) -0.009(3) -0.003(2) 0.004(2)
C8 0.037(3) 0.094(4) 0.118(6) -0.004(4) -0.013(3) -0.005(3)
C9 0.042(3) 0.105(5) 0.141(7) 0.018(5) 0.001(3) -0.022(3)
C10 0.051(3) 0.072(4) 0.111(5) 0.007(4) 0.009(3) -0.014(3)
C11 0.036(2) 0.062(3) 0.083(4) -0.005(3) 0.006(2) -0.007(2)
C12 0.032(2) 0.065(3) 0.089(4) -0.007(3) -0.002(2) -0.008(2)
C13 0.047(2) 0.062(3) 0.072(3) -0.001(3) 0.004(2) -0.007(2)
C14 0.068(4) 0.066(4) 0.134(7) 0.013(4) -0.002(4) -0.011(3)
C15 0.058(3) 0.088(4) 0.095(5) -0.010(4) 0.005(3) 0.012(3)
C16 0.058(3) 0.068(3) 0.077(4) -0.005(3) 0.002(3) 0.008(2)
C17 0.058(3) 0.059(3) 0.064(3) -0.003(3) 0.004(3) 0.001(2)
C18 0.072(4) 0.081(4) 0.102(5) 0.024(4) -0.017(4) -0.021(3)
C19 0.067(4) 0.105(5) 0.120(6) 0.042(5) -0.020(4) -0.030(4)
C20 0.053(3) 0.082(4) 0.102(5) 0.018(4) -0.002(3) -0.002(3)
C21 0.055(3) 0.148(7) 0.097(5) 0.038(5) -0.005(3) -0.020(4)
C22 0.050(3) 0.070(3) 0.081(4) -0.001(3) -0.001(3) 0.004(3)
C23 0.083(4) 0.079(4) 0.088(5) 0.012(4) -0.021(4) -0.010(3)
C24 0.097(5) 0.064(4) 0.138(7) 0.002(4) -0.038(5) 0.002(4)
C25 0.095(5) 0.081(5) 0.101(5) -0.021(4) -0.023(5) 0.023(4)
C26 0.084(4) 0.087(5) 0.099(5) 0.010(4) -0.001(4) 0.013(4)
C27 0.063(3) 0.075(4) 0.102(5) 0.003(4) 0.000(3) -0.001(3)
C28 0.162(10) 0.113(7) 0.118(7) 0.004(6) -0.035(7) 0.032(7)

loop_
_atom_type_symbol
_atom_type_description
_atom_type_scat_dispersion_real
_atom_type_scat_dispersion_imag
_atom_type_scat_source
C C 0.0181 0.0091 'International Tables Vol C Tables 4.2.6.8 and 6.1.1.4'
H H 0.0000 0.0000 'International Tables Vol C Tables 4.2.6.8 and 6.1.1.4'
N N 0.0311 0.0180 'International Tables Vol C Tables 4.2.6.8 and 6.1.1.4'
O O 0.0492 0.0322 'International Tables Vol C Tables 4.2.6.8 and 6.1.1.4'
S S 0.3331 0.5567 'International Tables Vol C Tables 4.2.6.8 and 6.1.1.4'

loop_
_geom_angle_atom_site_label_1
_geom_angle_atom_site_label_2
_geom_angle_atom_site_label_3
_geom_angle
O2 S1 N1 106.7(3)
O2 S1 C22 106.7(4)
O3 S1 O2 120.2(4)
O3 S1 N1 106.6(3)
O3 S1 C22 108.5(3)
N1 S1 C22 107.6(3)
C10 O1 C14 107.8(5)
C19 N1 S1 118.2(4)
C20 N1 S1 115.8(5)
C20 N1 C19 112.8(5)
C2 C1 H1 118.8
C2 C1 C6 122.5(5)
C6 C1 H1 118.8
C1 C2 H2 120.1
C1 C2 C3 119.8(7)
C3 C2 H2 120.1
C2 C3 H3 120.7
C4 C3 C2 118.6(8)
C4 C3 H3 120.7
C3 C4 H4 119.4
C5 C4 C3 121.1(7)
C5 C4 H4 119.4
C4 C5 H5 119.3
C4 C5 C6 121.4(6)
C6 C5 H5 119.3
C1 C6 C5 116.5(6)
C1 C6 C7 122.6(5)
C5 C6 C7 120.8(6)
C8 C7 C6 121.4(5)
C8 C7 C12 117.8(6)
C12 C7 C6 120.2(5)
C7 C8 H8 119.2
C7 C8 C9 121.7(6)
C9 C8 H8 119.2
C8 C9 H9 121.3
C10 C9 C8 117.3(5)
C10 C9 H9 121.3
C9 C10 O1 124.7(5)
C9 C10 C11 123.5(7)
C11 C10 O1 111.8(6)
C10 C11 C12 118.1(5)
C10 C11 C13 111.1(5)
C12 C11 C13 130.8(4)
C7 C12 C11 121.4(5)
C7 C12 H12 119.3
C11 C12 H12 119.3
C11 C13 C14 99.5(5)
C11 C13 C15 113.4(5)
C11 C13 C16 108.7(5)
C15 C13 C14 112.0(5)
C15 C13 C16 111.7(5)
C16 C13 C14 111.0(5)
O1 C14 C13 108.9(6)
O1 C14 H14A 109.9
O1 C14 H14B 109.9
C13 C14 H14A 109.9
C13 C14 H14B 109.9
H14A C14 H14B 108.3
C13 C15 H15A 109.5
C13 C15 H15B 109.5
C13 C15 H15C 109.5
H15A C15 H15B 109.5
H15A C15 H15C 109.5
H15B C15 H15C 109.5
C13 C16 H16A 108.3
C13 C16 H16B 108.3
H16A C16 H16B 107.4
C17 C16 C13 115.9(5)
C17 C16 H16A 108.3
C17 C16 H16B 108.3
C18 C17 C16 122.0(6)
C18 C17 C21 118.1(6)
C21 C17 C16 119.9(5)
C17 C18 H18 118.1
C17 C18 C19 123.8(6)
C19 C18 H18 118.1
N1 C19 H19A 109.7
N1 C19 H19B 109.7
C18 C19 N1 109.9(5)
C18 C19 H19A 109.7
C18 C19 H19B 109.7
H19A C19 H19B 108.2
N1 C20 H20A 109.4
N1 C20 H20B 109.4
N1 C20 C21 111.2(6)
H20A C20 H20B 108.0
C21 C20 H20A 109.4
C21 C20 H20B 109.4
C17 C21 C20 118.6(6)
C17 C21 H21A 107.7
C17 C21 H21B 107.7
C20 C21 H21A 107.7
C20 C21 H21B 107.7
H21A C21 H21B 107.1
C23 C22 S1 121.2(5)
C23 C22 C27 118.2(6)
C27 C22 S1 120.5(5)
C22 C23 H23 119.0
C24 C23 C22 122.1(7)
C24 C23 H23 119.0
C23 C24 H24 120.4
C23 C24 C25 119.1(7)
C25 C24 H24 120.4
C24 C25 C28 119.7(8)
C26 C25 C24 120.9(8)
C26 C25 C28 119.4(9)
C25 C26 H26 120.2
C25 C26 C27 119.6(8)
C27 C26 H26 120.2
C22 C27 C26 120.1(6)
C22 C27 H27 119.9
C26 C27 H27 119.9
C25 C28 H28A 109.5
C25 C28 H28B 109.5
C25 C28 H28C 109.5
H28A C28 H28B 109.5
H28A C28 H28C 109.5
H28B C28 H28C 109.5

loop_
_geom_bond_atom_site_label_1
_geom_bond_atom_site_label_2
_geom_bond_distance
S1 O2 1.436(6)
S1 O3 1.431(6)
S1 N1 1.633(5)
S1 C22 1.735(6)
O1 C10 1.390(8)
O1 C14 1.415(8)
N1 C19 1.492(8)
N1 C20 1.458(7)
C1 H1 0.9300
C1 C2 1.376(9)
C1 C6 1.377(8)
C2 H2 0.9300
C2 C3 1.381(10)
C3 H3 0.9300
C3 C4 1.369(11)
C4 H4 0.9300
C4 C5 1.367(11)
C5 H5 0.9300
C5 C6 1.392(8)
C6 C7 1.480(8)
C7 C8 1.386(8)
C7 C12 1.398(7)
C8 H8 0.9300
C8 C9 1.421(10)
C9 H9 0.9300
C9 C10 1.362(9)
C10 C11 1.371(7)
C11 C12 1.401(8)
C11 C13 1.494(8)
C12 H12 0.9300
C13 C14 1.566(8)
C13 C15 1.516(7)
C13 C16 1.557(8)
C14 H14A 0.9700
C14 H14B 0.9700
C15 H15A 0.9600
C15 H15B 0.9600
C15 H15C 0.9600
C16 H16A 0.9700
C16 H16B 0.9700
C16 C17 1.493(8)
C17 C18 1.374(8)
C17 C21 1.452(9)
C18 H18 0.9300
C18 C19 1.468(9)
C19 H19A 0.9700
C19 H19B 0.9700
C20 H20A 0.9700
C20 H20B 0.9700
C20 C21 1.471(9)
C21 H21A 0.9700
C21 H21B 0.9700
C22 C23 1.376(9)
C22 C27 1.394(9)
C23 H23 0.9300
C23 C24 1.376(10)
C24 H24 0.9300
C24 C25 1.389(12)
C25 C26 1.353(10)
C25 C28 1.533(11)
C26 H26 0.9300
C26 C27 1.415(10)
C27 H27 0.9300
C28 H28A 0.9600
C28 H28B 0.9600
C28 H28C 0.9600

loop_
_geom_torsion_atom_site_label_1
_geom_torsion_atom_site_label_2
_geom_torsion_atom_site_label_3
_geom_torsion_atom_site_label_4
_geom_torsion
S1 N1 C19 C18 169.1(6)
S1 N1 C20 C21 -162.9(6)
S1 C22 C23 C24 -177.1(6)
S1 C22 C27 C26 176.5(5)
O1 C10 C11 C12 177.2(5)
O1 C10 C11 C13 0.1(8)
O2 S1 N1 C19 -39.6(7)
O2 S1 N1 C20 -178.0(6)
O2 S1 C22 C23 23.9(6)
O2 S1 C22 C27 -151.6(5)
O3 S1 N1 C19 -169.2(6)
O3 S1 N1 C20 52.4(6)
O3 S1 C22 C23 154.7(5)
O3 S1 C22 C27 -20.9(6)
N1 S1 C22 C23 -90.3(6)
N1 S1 C22 C27 94.2(5)
N1 C20 C21 C17 -36.0(10)
C1 C2 C3 C4 1.7(11)
C1 C6 C7 C8 155.2(6)
C1 C6 C7 C12 -33.5(8)
C2 C1 C6 C5 0.5(9)
C2 C1 C6 C7 176.6(5)
C2 C3 C4 C5 -2.0(12)
C3 C4 C5 C6 1.5(12)
C4 C5 C6 C1 -0.7(10)
C4 C5 C6 C7 -176.9(6)
C5 C6 C7 C8 -28.8(9)
C5 C6 C7 C12 142.5(6)
C6 C1 C2 C3 -1.0(9)
C6 C7 C8 C9 173.5(6)
C6 C7 C12 C11 -171.8(5)
C7 C8 C9 C10 -4.9(12)
C8 C7 C12 C11 -0.2(9)
C8 C9 C10 O1 -175.7(7)
C8 C9 C10 C11 6.1(12)
C9 C10 C11 C12 -4.4(11)
C9 C10 C11 C13 178.5(7)
C10 O1 C14 C13 9.7(8)
C10 C11 C12 C7 1.2(9)
C10 C11 C13 C14 5.4(7)
C10 C11 C13 C15 124.5(6)
C10 C11 C13 C16 -110.8(6)
C11 C13 C14 O1 -9.1(8)
C11 C13 C16 C17 -173.8(5)
C12 C7 C8 C9 2.0(10)
C12 C11 C13 C14 -171.3(6)
C12 C11 C13 C15 -52.2(9)
C12 C11 C13 C16 72.6(8)
C13 C11 C12 C7 177.7(6)
C13 C16 C17 C18 109.4(7)
C13 C16 C17 C21 -73.5(8)
C14 O1 C10 C9 175.3(8)
C14 O1 C10 C11 -6.3(9)
C14 C13 C16 C17 77.8(6)
C15 C13 C14 O1 -129.2(6)
C15 C13 C16 C17 -48.0(7)
C16 C13 C14 O1 105.3(7)
C16 C17 C18 C19 169.6(7)
C16 C17 C21 C20 -165.6(6)
C17 C18 C19 N1 27.0(11)
C18 C17 C21 C20 11.7(11)
C19 N1 C20 C21 56.6(9)
C20 N1 C19 C18 -51.3(9)
C21 C17 C18 C19 -7.6(12)
C22 S1 N1 C19 74.6(6)
C22 S1 N1 C20 -63.8(6)
C22 C23 C24 C25 2.7(12)
C23 C22 C27 C26 0.8(10)
C23 C24 C25 C26 -3.3(12)
C23 C24 C25 C28 177.3(7)
C24 C25 C26 C27 2.7(11)
C25 C26 C27 C22 -1.5(10)
C27 C22 C23 C24 -1.4(10)
C28 C25 C26 C27 -177.9(7)
